data_4084484
loop_
_publ_author_name
'Murugesan, Sathiyamoorthy'
'St\"oger, Berthold'
'Carvalho, Maria Deus'
'Ferreira, Liliana P.'
'Pittenauer, Ernst'
'Allmaier, G\"unter'
'Veiros, Luis F.'
'Kirchner, Karl'

_publ_section_title
;
 Synthesis and Reactivity of Four- and Five-Coordinate Low-Spin Cobalt(II)
 PCP Pincer Complexes and Some Nickel(II) Analogues
;
_journal_name_full Organometallics
_journal_page_first 141009125933001
_journal_paper_doi 10.1021/om5007769
_journal_year 2014
_chemical_formula_sum 'C22 H37 Co F6 N2 O2 P2 Sb'
_chemical_formula_weight 718.2
_chemical_name_systematic ' ?'
_space_group_IT_number 14
_symmetry_cell_setting monoclinic
_symmetry_Int_Tables_number 14
_symmetry_space_group_name_Hall '-P 2yn'
_symmetry_space_group_name_H-M 'P 1 21/n 1'
_cell_angle_alpha 90
_cell_angle_beta 104.923(3)
_cell_angle_gamma 90
_cell_formula_units_Z 4
_cell_length_a 14.7515(15)
_cell_length_b 8.4907(9)
_cell_length_c 23.347(2)
_cell_measurement_reflns_used 9853
_cell_measurement_temperature 100
_cell_measurement_theta_max 32.6
_cell_measurement_theta_min 2.6
_cell_volume 2825.6(5)
_diffrn_ambient_temperature 100
_diffrn_measured_fraction_theta_full 1
_diffrn_measured_fraction_theta_max 1
_diffrn_measurement_device 'four-cycle diffractometer'
_diffrn_measurement_device_type 'Bruker KAPPA APEX II CCD'
_diffrn_measurement_method '\w and \f scans'
_diffrn_radiation_monochromator graphite
_diffrn_radiation_probe x-ray
_diffrn_radiation_source 'X-ray tube'
_diffrn_radiation_type 'Mo K\a'
_diffrn_radiation_wavelength 0.71073
_diffrn_reflns_av_R_equivalents 0.0316
_diffrn_reflns_av_unetI/netI 0.017
_diffrn_reflns_limit_h_max 22
_diffrn_reflns_limit_h_min -22
_diffrn_reflns_limit_k_max 12
_diffrn_reflns_limit_k_min -12
_diffrn_reflns_limit_l_max 35
_diffrn_reflns_limit_l_min -35
_diffrn_reflns_number 81348
_diffrn_reflns_theta_full 32.62
_diffrn_reflns_theta_max 32.62
_diffrn_reflns_theta_min 1.48
_exptl_absorpt_coefficient_mu 1.718
_exptl_absorpt_correction_T_max 0.67
_exptl_absorpt_correction_T_min 0.52
_exptl_absorpt_correction_type multi-scan
_exptl_absorpt_process_details SADABS
_exptl_crystal_colour 'dark blue'
_exptl_crystal_density_diffrn 1.6876
_exptl_crystal_description rod
_exptl_crystal_F_000 1444
_exptl_crystal_size_max 0.62
_exptl_crystal_size_mid 0.32
_exptl_crystal_size_min 0.23
_refine_diff_density_max 1.12
_refine_diff_density_min -1.14
_refine_ls_extinction_method none
_refine_ls_goodness_of_fit_gt 2.82
_refine_ls_goodness_of_fit_ref 2.70
_refine_ls_hydrogen_treatment constr
_refine_ls_number_constraints 149
_refine_ls_number_parameters 330
_refine_ls_number_reflns 10289
_refine_ls_number_restraints 0
_refine_ls_R_factor_all 0.0357
_refine_ls_R_factor_gt 0.0307
_refine_ls_shift/su_max 0.0329
_refine_ls_shift/su_mean 0.0058
_refine_ls_structure_factor_coef F
_refine_ls_weighting_details w=1/(\s^2^(F)+0.0001F^2^)
_refine_ls_weighting_scheme sigma
_refine_ls_wR_factor_gt 0.0464
_refine_ls_wR_factor_ref 0.0471
_reflns_number_gt 9198
_reflns_number_total 10289
_reflns_threshold_expression I>3\s(I)
_cod_data_source_file om5007769_si_001.cif
_cod_data_source_block CoCO2SbF6
_cod_depositor_comments
;
The following automatic conversions were performed:

'_diffrn_radiation_probe' value 'X-ray' changed to 'x-ray' according
to
/home/saulius/struct/COD-crude-data--automatic-downloads/rss-feeds/ACS/lib/dictionaries/cif_core.dic
dictionary named 'cif_core.dic' version 2.4.2 from 2011-04-26.

Automatic conversion script
Id: cif_fix_values 2827 2014-09-09 07:05:25Z andrius 
;
_cod_original_formula_sum 'C22 H37 Co1 F6 N2 O2 P2 Sb1'
_cod_database_code 4084484

loop_
_space_group_symop_id
_space_group_symop_operation_xyz
1 x,y,z
2 -x+1/2,y+1/2,-z+1/2
3 -x,-y,-z
4 x+1/2,-y+1/2,z+1/2

loop_
_atom_site_label
_atom_site_type_symbol
_atom_site_fract_x
_atom_site_fract_y
_atom_site_fract_z
_atom_site_adp_type
_atom_site_U_iso_or_equiv
_atom_site_site_symmetry_multiplicity
_atom_site_occupancy
_atom_site_calc_flag
Co1 Co 0.881696(16) 0.68662(3) 0.114180(10) Uani 0.01106(7) 4 1 d
P1 P 0.76272(3) 0.81506(5) 0.05432(2) Uani 0.01276(12) 4 1 d
P2 P 0.99819(3) 0.62195(5) 0.19138(2) Uani 0.01271(12) 4 1 d
O1 O 1.00814(12) 0.6623(2) 0.03484(8) Uani 0.0346(6) 4 1 d
O2 O 0.80127(14) 0.3710(2) 0.07897(10) Uani 0.0503(7) 4 1 d
N1 N 0.73251(10) 0.95103(17) 0.09850(7) Uani 0.0153(4) 4 1 d
N2 N 0.96604(11) 0.69316(17) 0.25023(7) Uani 0.0148(4) 4 1 d
C1 C 0.84787(12) 0.81850(19) 0.17405(8) Uani 0.0126(4) 4 1 d
C2 C 0.77648(11) 0.93397(19) 0.15852(8) Uani 0.0128(4) 4 1 d
C3 C 0.75148(12) 1.0275(2) 0.20133(8) Uani 0.0180(5) 4 1 d
C4 C 0.80004(13) 1.0107(2) 0.26037(8) Uani 0.0200(5) 4 1 d
C5 C 0.87241(12) 0.9021(2) 0.27841(8) Uani 0.0179(5) 4 1 d
C6 C 0.89470(12) 0.80568(19) 0.23492(8) Uani 0.0136(5) 4 1 d
C7 C 0.65625(13) 1.0649(2) 0.07893(8) Uani 0.0199(5) 4 1 d
C8 C 1.01582(13) 0.6665(2) 0.31223(8) Uani 0.0206(5) 4 1 d
C9 C 0.78425(16) 0.9245(2) -0.00841(9) Uani 0.0271(7) 4 1 d
C10 C 0.86708(18) 1.0356(3) 0.01172(13) Uani 0.0416(9) 4 1 d
C11 C 0.7937(2) 0.8139(3) -0.05890(11) Uani 0.0403(9) 4 1 d
C12 C 0.65705(13) 0.6946(2) 0.02334(9) Uani 0.0213(5) 4 1 d
C13 C 0.62076(15) 0.6250(3) 0.07372(11) Uani 0.0348(8) 4 1 d
C14 C 0.57604(17) 0.7820(3) -0.02030(11) Uani 0.0375(8) 4 1 d
C15 C 1.10883(12) 0.7206(2) 0.18938(8) Uani 0.0164(5) 4 1 d
C16 C 1.09183(13) 0.8975(2) 0.17912(9) Uani 0.0212(6) 4 1 d
C17 C 1.18964(14) 0.6915(3) 0.24437(10) Uani 0.0268(6) 4 1 d
C18 C 1.02709(13) 0.4139(2) 0.20742(9) Uani 0.0190(5) 4 1 d
C19 C 0.94542(16) 0.3231(2) 0.22079(11) Uani 0.0287(7) 4 1 d
C20 C 1.06190(16) 0.3393(2) 0.15720(11) Uani 0.0269(6) 4 1 d
C21 C 0.95783(14) 0.6746(2) 0.06410(9) Uani 0.0211(5) 4 1 d
C22 C 0.83191(15) 0.4904(2) 0.09409(10) Uani 0.0273(6) 4 1 d
Sb1 Sb 0.35455(6) 0.67920(4) 0.11692(3) Uani 0.01712(10) 4 0.943(5) d
F1 F 0.24317(11) 0.5644(2) 0.09984(9) Uani 0.0631(7) 4 1 d
F2 F 0.33313(15) 0.7331(2) 0.03706(7) Uani 0.0628(8) 4 1 d
F3 F 0.46443(14) 0.7980(2) 0.13345(10) Uani 0.0651(8) 4 1 d
F4 F 0.37698(12) 0.6245(2) 0.19630(6) Uani 0.0478(6) 4 1 d
F5 F 0.28924(13) 0.85790(18) 0.13178(8) Uani 0.0496(6) 4 1 d
F6 F 0.41979(10) 0.50060(15) 0.10259(6) Uani 0.0328(4) 4 1 d
H1c3 H 0.701314 1.102472 0.190006 Uiso 0.0217 4 1 d
H1c4 H 0.783245 1.075972 0.289618 Uiso 0.024 4 1 d
H1c5 H 0.906152 0.893086 0.319341 Uiso 0.0215 4 1 d
H1c7 H 0.6382 1.069127 0.036413 Uiso 0.0239 4 1 d
H2c7 H 0.603448 1.033197 0.09311 Uiso 0.0239 4 1 d
H3c7 H 0.677114 1.167135 0.094453 Uiso 0.0239 4 1 d
H1c8 H 1.0553 0.575449 0.31504 Uiso 0.0247 4 1 d
H2c8 H 1.053648 0.75687 0.327202 Uiso 0.0247 4 1 d
H3c8 H 0.971206 0.649728 0.335165 Uiso 0.0247 4 1 d
H1c9 H 0.730303 0.988935 -0.024708 Uiso 0.0325 4 1 d
H1c10 H 0.862701 1.089141 0.047132 Uiso 0.05 4 1 d
H2c10 H 0.924431 0.976489 0.019628 Uiso 0.05 4 1 d
H3c10 H 0.866428 1.111472 -0.018876 Uiso 0.05 4 1 d
H1c11 H 0.744786 0.736284 -0.065762 Uiso 0.0484 4 1 d
H2c11 H 0.788657 0.874103 -0.094389 Uiso 0.0484 4 1 d
H3c11 H 0.853662 0.762392 -0.047993 Uiso 0.0484 4 1 d
H1c12 H 0.677154 0.613775 0.00061 Uiso 0.0256 4 1 d
H1c13 H 0.669519 0.564146 0.099387 Uiso 0.0418 4 1 d
H2c13 H 0.602264 0.70878 0.095925 Uiso 0.0418 4 1 d
H3c13 H 0.567746 0.558543 0.057456 Uiso 0.0418 4 1 d
H1c14 H 0.599346 0.831482 -0.050626 Uiso 0.045 4 1 d
H2c14 H 0.527749 0.708074 -0.038115 Uiso 0.045 4 1 d
H3c14 H 0.55071 0.860642 0.000743 Uiso 0.045 4 1 d
H1c15 H 1.128347 0.674481 0.156952 Uiso 0.0197 4 1 d
H1c16 H 1.044525 0.913957 0.142769 Uiso 0.0254 4 1 d
H2c16 H 1.071252 0.941806 0.211459 Uiso 0.0254 4 1 d
H3c16 H 1.149042 0.947686 0.176698 Uiso 0.0254 4 1 d
H1c17 H 1.199267 0.580215 0.250244 Uiso 0.0321 4 1 d
H2c17 H 1.245824 0.739208 0.238915 Uiso 0.0321 4 1 d
H3c17 H 1.174523 0.736801 0.278429 Uiso 0.0321 4 1 d
H1c18 H 1.077381 0.408107 0.242866 Uiso 0.0228 4 1 d
H1c19 H 0.925999 0.374514 0.252287 Uiso 0.0345 4 1 d
H2c19 H 0.893892 0.32023 0.185951 Uiso 0.0345 4 1 d
H3c19 H 0.965074 0.217557 0.232544 Uiso 0.0345 4 1 d
H1c20 H 1.116984 0.393746 0.153225 Uiso 0.0322 4 1 d
H2c20 H 1.07675 0.230492 0.166181 Uiso 0.0322 4 1 d
H3c20 H 1.013755 0.346868 0.120743 Uiso 0.0322 4 1 d
Sb1' Sb 0.3333(8) 0.6692(7) 0.1052(5) Uiso 0.0266(12) 4 0.057(5) d

loop_
_atom_site_aniso_label
_atom_site_aniso_type_symbol
_atom_site_aniso_U_11
_atom_site_aniso_U_22
_atom_site_aniso_U_33
_atom_site_aniso_U_12
_atom_site_aniso_U_13
_atom_site_aniso_U_23
Co1 Co 0.01037(11) 0.00902(10) 0.01393(11) 0.00085(7) 0.00336(8) -0.00089(8)
P1 P 0.0146(2) 0.01273(20) 0.01190(19) 0.00307(14) 0.00521(15) 0.00115(15)
P2 P 0.01157(18) 0.00952(18) 0.0167(2) 0.00119(14) 0.00313(15) 0.00135(15)
O1 O 0.0258(8) 0.0524(11) 0.0301(9) 0.0054(7) 0.0155(7) -0.0060(7)
O2 O 0.0459(11) 0.0161(8) 0.0725(14) -0.0078(7) -0.0143(10) -0.0035(8)
N1 N 0.0142(6) 0.0157(7) 0.0159(7) 0.0065(5) 0.0035(5) -0.0002(5)
N2 N 0.0134(6) 0.0174(7) 0.0124(7) 0.0017(5) 0.0011(5) 0.0013(5)
C1 C 0.0114(7) 0.0127(7) 0.0146(7) -0.0010(5) 0.0051(6) -0.0006(6)
C2 C 0.0110(7) 0.0127(7) 0.0147(7) -0.0006(5) 0.0036(6) -0.0022(6)
C3 C 0.0162(8) 0.0193(8) 0.0189(8) 0.0042(6) 0.0050(6) -0.0036(7)
C4 C 0.0185(8) 0.0231(9) 0.0193(9) 0.0011(7) 0.0065(7) -0.0081(7)
C5 C 0.0173(8) 0.0225(9) 0.0143(8) -0.0009(6) 0.0046(6) -0.0030(7)
C6 C 0.0126(7) 0.0133(7) 0.0155(8) -0.0018(5) 0.0045(6) -0.0005(6)
C7 C 0.0207(8) 0.0212(9) 0.0177(8) 0.0112(7) 0.0044(7) 0.0000(7)
C8 C 0.0184(8) 0.0278(10) 0.0139(8) 0.0009(7) 0.0013(6) 0.0047(7)
C9 C 0.0405(12) 0.0208(9) 0.0277(10) 0.0139(8) 0.0227(9) 0.0118(8)
C10 C 0.0468(14) 0.0214(10) 0.0708(19) 0.0059(9) 0.0406(14) 0.0161(11)
C11 C 0.0651(18) 0.0400(14) 0.0246(11) 0.0294(12) 0.0276(12) 0.0129(10)
C12 C 0.0163(8) 0.0246(9) 0.0188(9) 0.0013(7) -0.0035(7) -0.0049(7)
C13 C 0.0215(10) 0.0409(13) 0.0439(14) -0.0118(9) 0.0120(10) -0.0066(11)
C14 C 0.0274(11) 0.0353(12) 0.0362(13) 0.0105(9) -0.0167(9) -0.0104(10)
C15 C 0.0113(7) 0.0156(7) 0.0222(9) 0.0000(6) 0.0043(6) -0.0002(7)
C16 C 0.0176(8) 0.0124(8) 0.0331(11) -0.0039(6) 0.0060(7) -0.0016(7)
C17 C 0.0135(8) 0.0344(11) 0.0298(11) -0.0022(7) 0.0007(7) 0.0052(9)
C18 C 0.0183(8) 0.0119(7) 0.0242(9) 0.0026(6) 0.0010(7) 0.0046(7)
C19 C 0.0269(10) 0.0191(9) 0.0379(12) -0.0030(7) 0.0042(9) 0.0102(8)
C20 C 0.0298(11) 0.0139(8) 0.0360(12) 0.0070(7) 0.0069(9) -0.0014(8)
C21 C 0.0170(8) 0.0270(10) 0.0180(9) 0.0023(7) 0.0019(7) -0.0040(7)
C22 C 0.0231(9) 0.0153(9) 0.0364(12) 0.0020(7) -0.0049(8) 0.0011(8)
Sb1 Sb 0.0218(2) 0.01380(9) 0.01618(15) 0.00150(7) 0.00568(15) 0.00112(7)
F1 F 0.0312(8) 0.0682(12) 0.0919(15) -0.0216(8) 0.0193(9) -0.0366(11)
F2 F 0.1020(16) 0.0655(11) 0.0268(8) 0.0472(11) 0.0273(9) 0.0225(8)
F3 F 0.0613(12) 0.0550(11) 0.0962(16) -0.0371(9) 0.0515(12) -0.0450(10)
F4 F 0.0584(10) 0.0632(11) 0.0234(7) 0.0170(8) 0.0135(7) 0.0127(7)
F5 F 0.0765(12) 0.0322(8) 0.0528(10) 0.0276(8) 0.0399(9) 0.0101(7)
F6 F 0.0396(7) 0.0222(6) 0.0384(8) 0.0116(5) 0.0132(6) 0.0020(5)

loop_
_atom_type_symbol
_atom_type_scat_dispersion_real
_atom_type_scat_dispersion_imag
_atom_type_scat_source
C 0.0033 0.0016 'International Tables Vol C tables 4.2.6.8 and 6.1.1.1'
H 0.0000 0.0000 'International Tables Vol C tables 4.2.6.8 and 6.1.1.1'
Co 0.3494 0.9721 'International Tables Vol C tables 4.2.6.8 and 6.1.1.1'
F 0.0171 0.0103 'International Tables Vol C tables 4.2.6.8 and 6.1.1.1'
N 0.0061 0.0033 'International Tables Vol C tables 4.2.6.8 and 6.1.1.1'
O 0.0106 0.0060 'International Tables Vol C tables 4.2.6.8 and 6.1.1.1'
P 0.1023 0.0942 'International Tables Vol C tables 4.2.6.8 and 6.1.1.1'
Sb -0.5866 1.5461 'International Tables Vol C tables 4.2.6.8 and 6.1.1.1'

loop_
_geom_angle_atom_site_label_1
_geom_angle_atom_site_label_2
_geom_angle_atom_site_label_3
_geom_angle
P1 Co1 P2 162.32(2)
P1 Co1 C1 82.13(5)
P1 Co1 C21 98.11(6)
P1 Co1 C22 94.91(6)
P2 Co1 C1 81.23(5)
P2 Co1 C21 91.78(6)
P2 Co1 C22 99.13(6)
C1 Co1 C21 143.62(8)
C1 Co1 C22 123.02(10)
C21 Co1 C22 93.30(10)
Co1 P1 N1 103.97(5)
Co1 P1 C9 118.67(7)
Co1 P1 C12 115.05(6)
N1 P1 C9 105.67(9)
N1 P1 C12 106.83(9)
C9 P1 C12 105.69(9)
Co1 P2 N2 104.68(5)
Co1 P2 C15 111.88(6)
Co1 P2 C18 119.73(6)
N2 P2 C15 107.19(8)
N2 P2 C18 106.26(9)
C15 P2 C18 106.36(8)
P1 N1 C2 114.67(12)
P1 N1 C7 124.41(12)
C2 N1 C7 120.28(15)
P2 N2 C6 112.94(12)
P2 N2 C8 125.40(13)
C6 N2 C8 120.80(16)
Co1 C1 C2 121.59(12)
Co1 C1 C6 121.72(12)
C2 C1 C6 116.67(16)
N1 C2 C1 116.93(16)
N1 C2 C3 121.34(15)
C1 C2 C3 121.73(15)
C2 C3 C4 119.21(16)
C2 C3 H1c3 120.4
C4 C3 H1c3 120.4
C3 C4 C5 121.90(19)
C3 C4 H1c4 119.05
C5 C4 H1c4 119.05
C4 C5 C6 118.07(16)
C4 C5 H1c5 120.97
C6 C5 H1c5 120.97
N2 C6 C1 116.75(16)
N2 C6 C5 120.87(15)
C1 C6 C5 122.38(15)
N1 C7 H1c7 109.47
N1 C7 H2c7 109.47
N1 C7 H3c7 109.47
H1c7 C7 H2c7 109.47
H1c7 C7 H3c7 109.47
H2c7 C7 H3c7 109.47
N2 C8 H1c8 109.47
N2 C8 H2c8 109.47
N2 C8 H3c8 109.47
H1c8 C8 H2c8 109.47
H1c8 C8 H3c8 109.47
H2c8 C8 H3c8 109.47
P1 C9 C10 111.06(16)
P1 C9 C11 111.80(15)
P1 C9 H1c9 108.04
C10 C9 C11 113.0(2)
C10 C9 H1c9 106.69
C11 C9 H1c9 105.86
C9 C10 H1c10 109.47
C9 C10 H2c10 109.47
C9 C10 H3c10 109.47
H1c10 C10 H2c10 109.47
H1c10 C10 H3c10 109.47
H2c10 C10 H3c10 109.47
C9 C11 H1c11 109.47
C9 C11 H2c11 109.47
C9 C11 H3c11 109.47
H1c11 C11 H2c11 109.47
H1c11 C11 H3c11 109.47
H2c11 C11 H3c11 109.47
P1 C12 C13 109.83(13)
P1 C12 C14 115.03(15)
P1 C12 H1c12 105.21
C13 C12 C14 109.13(18)
C13 C12 H1c12 111.58
C14 C12 H1c12 105.97
C12 C13 H1c13 109.47
C12 C13 H2c13 109.47
C12 C13 H3c13 109.47
H1c13 C13 H2c13 109.47
H1c13 C13 H3c13 109.47
H2c13 C13 H3c13 109.47
C12 C14 H1c14 109.47
C12 C14 H2c14 109.47
C12 C14 H3c14 109.47
H1c14 C14 H2c14 109.47
H1c14 C14 H3c14 109.47
H2c14 C14 H3c14 109.47
P2 C15 C16 109.79(12)
P2 C15 C17 114.11(14)
P2 C15 H1c15 106.37
C16 C15 C17 110.50(15)
C16 C15 H1c15 110.28
C17 C15 H1c15 105.59
C15 C16 H1c16 109.47
C15 C16 H2c16 109.47
C15 C16 H3c16 109.47
H1c16 C16 H2c16 109.47
H1c16 C16 H3c16 109.47
H2c16 C16 H3c16 109.47
C15 C17 H1c17 109.47
C15 C17 H2c17 109.47
C15 C17 H3c17 109.47
H1c17 C17 H2c17 109.47
H1c17 C17 H3c17 109.47
H2c17 C17 H3c17 109.47
P2 C18 C19 111.95(13)
P2 C18 C20 110.38(14)
P2 C18 H1c18 108.26
C19 C18 C20 112.61(16)
C19 C18 H1c18 105.82
C20 C18 H1c18 107.53
C18 C19 H1c19 109.47
C18 C19 H2c19 109.47
C18 C19 H3c19 109.47
H1c19 C19 H2c19 109.47
H1c19 C19 H3c19 109.47
H2c19 C19 H3c19 109.47
C18 C20 H1c20 109.47
C18 C20 H2c20 109.47
C18 C20 H3c20 109.47
H1c20 C20 H2c20 109.47
H1c20 C20 H3c20 109.47
H2c20 C20 H3c20 109.47
Co1 C21 O1 176.58(17)
Co1 C22 O2 176.7(2)
F1 Sb1 F2 90.08(10)
F1 Sb1 F3 178.73(9)
F1 Sb1 F4 90.20(9)
F1 Sb1 F5 89.77(9)
F1 Sb1 F6 90.21(7)
F1 Sb1 Sb1' 35.6(18)
F2 Sb1 F3 89.34(10)
F2 Sb1 F4 179.40(10)
F2 Sb1 F5 91.35(9)
F2 Sb1 F6 89.01(8)
F2 Sb1 Sb1' 54.7(19)
F3 Sb1 F4 90.39(9)
F3 Sb1 F5 89.11(8)
F3 Sb1 F6 90.91(8)
F3 Sb1 Sb1' 143.6(17)
F4 Sb1 F5 89.18(8)
F4 Sb1 F6 90.46(7)
F4 Sb1 Sb1' 125.6(19)
F5 Sb1 F6 179.64(8)
F5 Sb1 Sb1' 86.9(14)
F6 Sb1 Sb1' 93.3(14)
Sb1 F1 Sb1' 7.8(4)
Sb1 F2 Sb1' 10.3(4)
Sb1 F4 Sb1' 8.2(3)
Sb1 F5 Sb1' 11.2(3)
Sb1 F6 Sb1' 11.0(3)
Sb1 Sb1' F1 137(2)
Sb1 Sb1' F2 115(2)
Sb1 Sb1' F4 46.1(17)
Sb1 Sb1' F5 81.9(13)
Sb1 Sb1' F6 75.7(14)
F1 Sb1' F2 108.1(6)
F1 Sb1' F4 90.6(5)
F1 Sb1' F5 98.6(6)
F1 Sb1' F6 97.5(3)
F2 Sb1' F4 161.1(7)
F2 Sb1' F5 96.9(3)
F2 Sb1' F6 92.9(6)
F4 Sb1' F5 82.1(4)
F4 Sb1' F6 82.2(3)
F5 Sb1' F6 157.6(6)

loop_
_geom_bond_atom_site_label_1
_geom_bond_atom_site_label_2
_geom_bond_distance
Co1 P1 2.2270(6)
Co1 P2 2.2154(6)
Co1 C1 1.9534(19)
Co1 C21 1.821(2)
Co1 C22 1.833(2)
P1 N1 1.6831(17)
P1 C9 1.830(2)
P1 C12 1.8488(19)
P2 N2 1.6775(17)
P2 C15 1.8456(19)
P2 C18 1.8328(18)
O1 C21 1.136(3)
O2 C22 1.129(3)
N1 C2 1.392(2)
N1 C7 1.464(2)
N2 C6 1.398(2)
N2 C8 1.462(2)
C1 C2 1.416(2)
C1 C6 1.415(2)
C2 C3 1.399(3)
C3 C4 1.387(2)
C3 H1c3 0.96
C4 C5 1.392(3)
C4 H1c4 0.96
C5 C6 1.407(3)
C5 H1c5 0.96
C7 H1c7 0.96
C7 H2c7 0.96
C7 H3c7 0.96
C8 H1c8 0.96
C8 H2c8 0.96
C8 H3c8 0.96
C9 C10 1.519(3)
C9 C11 1.541(3)
C9 H1c9 0.96
C10 H1c10 0.96
C10 H2c10 0.96
C10 H3c10 0.96
C11 H1c11 0.96
C11 H2c11 0.96
C11 H3c11 0.96
C12 C13 1.531(4)
C12 C14 1.546(3)
C12 H1c12 0.96
C13 H1c13 0.96
C13 H2c13 0.96
C13 H3c13 0.96
C14 H1c14 0.96
C14 H2c14 0.96
C14 H3c14 0.96
C15 C16 1.532(2)
C15 C17 1.530(3)
C15 H1c15 0.96
C16 H1c16 0.96
C16 H2c16 0.96
C16 H3c16 0.96
C17 H1c17 0.96
C17 H2c17 0.96
C17 H3c17 0.96
C18 C19 1.529(3)
C18 C20 1.533(3)
C18 H1c18 0.96
C19 H1c19 0.96
C19 H2c19 0.96
C19 H3c19 0.96
C20 H1c20 0.96
C20 H2c20 0.96
C20 H3c20 0.96
Sb1 F1 1.8630(19)
Sb1 F2 1.8661(18)
Sb1 F3 1.863(2)
Sb1 F4 1.8559(17)
Sb1 F5 1.8769(19)
Sb1 F6 1.8718(15)
Sb1 Sb1' 0.368(10)
F1 Sb1' 1.578(11)
F2 Sb1' 1.680(12)
F4 Sb1' 2.092(11)
F5 Sb1' 1.893(9)
F6 Sb1' 1.928(9)
